data_4114488
loop_
_publ_author_name
'Ulrich Fekl'
'Werner Kaminsky'
'Karen I. Goldberg'

_publ_contact_author
;
Goldberg, Karen, I.
    Department of Chemistry
    University of Washington
    Seattle, WA 98195-1700
    USA
;
_publ_contact_author_email goldberg@chem.washington.edu
_publ_section_title
;
 \b-Diiminate Platinum Complexes for Alkane Dehydrogenation
;
_journal_name_full 'Journal of the American Chemical Society'
_journal_page_first 15286
_journal_page_last 15287
_journal_paper_doi 10.1021/ja037781z
_journal_volume 125
_journal_year 2003
_chemical_formula_moiety 'C35 H54 N2 Pt'
_chemical_formula_sum 'C35 H54 N2 Pt'
_chemical_formula_weight 697.89
_chemical_name_common 'UWFIV224-compound 8b'
_space_group_IT_number 2
_symmetry_cell_setting triclinic
_symmetry_space_group_name_Hall '-P 1'
_symmetry_space_group_name_H-M 'P -1'
_atom_sites_solution_hydrogens geom
_atom_sites_solution_primary direct
_atom_sites_solution_secondary difmap
_audit_creation_method SHELXL-97
_cell_angle_alpha 81.019(8)
_cell_angle_beta 81.772(8)
_cell_angle_gamma 69.642(6)
_cell_formula_units_Z 2
_cell_length_a 9.6220(8)
_cell_length_b 9.9680(11)
_cell_length_c 18.557(3)
_cell_measurement_temperature 130(2)
_cell_volume 1640.6(4)
_computing_cell_refinement 'HKL Scalepack (Otwinowski & Minor 1997)'
_computing_data_collection KappaCCD
_computing_data_reduction HKL2000
_computing_molecular_graphics 'maXus, Zortep'
_computing_publication_material 'SHELXL-97 (Sheldrick, 1997)'
_computing_structure_refinement 'SHELXL-97 (Sheldrick, 1997)'
_computing_structure_solution DIRDIFF
_diffrn_ambient_temperature 130(2)
_diffrn_measurement_device 'Nonius KappaCCD'
_diffrn_measurement_device_type 'Nonius KappaCCD'
_diffrn_measurement_method '\f and \w scans'
_diffrn_orient_matrix_type X=UH
_diffrn_orient_matrix_UB_11 -0.05979
_diffrn_orient_matrix_UB_12 -0.09396
_diffrn_orient_matrix_UB_13 -0.00104
_diffrn_orient_matrix_UB_21 0.00764
_diffrn_orient_matrix_UB_22 0.03878
_diffrn_orient_matrix_UB_23 -0.10021
_diffrn_orient_matrix_UB_31 0.04884
_diffrn_orient_matrix_UB_32 -0.02486
_diffrn_orient_matrix_UB_33 0.00085
_diffrn_radiation_monochromator graphite
_diffrn_radiation_source 'fine-focus sealed tube'
_diffrn_radiation_type MoK\a
_diffrn_radiation_wavelength 0.71073
_diffrn_reflns_av_R_equivalents 0.1336
_diffrn_reflns_av_sigmaI/netI 0.1189
_diffrn_reflns_limit_h_max 9
_diffrn_reflns_limit_h_min -9
_diffrn_reflns_limit_k_max 10
_diffrn_reflns_limit_k_min -10
_diffrn_reflns_limit_l_max 18
_diffrn_reflns_limit_l_min -18
_diffrn_reflns_number 4110
_diffrn_reflns_theta_max 21.49
_diffrn_reflns_theta_min 2.95
_exptl_absorpt_coefficient_mu 4.300
_exptl_crystal_colour 'pale yellow'
_exptl_crystal_density_diffrn 1.413
_exptl_crystal_description prism
_refine_ls_extinction_method none
_refine_ls_goodness_of_fit_obs 1.010
_refine_ls_goodness_of_fit_ref 1.010
_refine_ls_hydrogen_treatment 'H atoms riding'
_refine_ls_matrix_type full
_refine_ls_number_parameters 358
_refine_ls_number_reflns 2907
_refine_ls_number_restraints 30
_refine_ls_restrained_S_all 1.008
_refine_ls_R_factor_all 0.0731
_refine_ls_R_factor_gt 0.0597
_refine_ls_R_factor_obs 0.0597
_refine_ls_shift/su_max 0.000
_refine_ls_shift/su_mean 0.000
_refine_ls_structure_factor_coef Fsqd
_refine_ls_weighting_details 'calc w=1/[\s^2^(Fo^2^)+(0.0877P)^2^+0.0000P] where P=(Fo^2^+2Fc^2^)/3'
_refine_ls_weighting_scheme calc
_refine_ls_wR_factor_gt 0.1335
_refine_ls_wR_factor_ref 0.1415
_reflns_number_gt 2472
_reflns_number_total 2907
_reflns_threshold_expression >2sigma(I)
_cod_data_source_file ja037781zsi20031017_052309.cif
_cod_data_source_block UWFIV224-compound8b
_cod_original_cell_volume 1640.6(3)
_cod_database_code 4114488

loop_
_symmetry_equiv_pos_as_xyz
'x, y, z'
'-x, -y, -z'

loop_
_atom_site_aniso_label
_atom_site_aniso_U_11
_atom_site_aniso_U_22
_atom_site_aniso_U_33
_atom_site_aniso_U_23
_atom_site_aniso_U_13
_atom_site_aniso_U_12
Pt1 0.0337(4) 0.0340(4) 0.0226(4) -0.0056(2) -0.0003(2) -0.0174(3)
N1 0.026(8) 0.040(8) 0.041(8) 0.001(6) -0.017(6) -0.021(7)
N2 0.039(7) 0.024(7) 0.018(6) -0.012(5) 0.000(5) -0.015(6)
C1 0.038(7) 0.025(6) 0.021(6) -0.013(5) 0.012(5) -0.010(5)
C2 0.040(9) 0.080(13) 0.016(8) -0.004(8) 0.000(7) -0.038(9)
C3 0.039(10) 0.034(10) 0.059(11) 0.007(8) 0.000(8) -0.018(8)
C4 0.046(10) 0.041(10) 0.049(11) -0.002(8) 0.006(8) -0.012(8)
C5 0.035(9) 0.067(12) 0.033(9) 0.013(8) -0.001(7) -0.012(9)
C6 0.071(12) 0.046(10) 0.019(8) -0.012(7) -0.006(8) -0.010(9)
C7 0.044(11) 0.016(7) 0.031(8) -0.005(6) -0.013(7) -0.014(8)
C8 0.027(8) 0.028(8) 0.045(9) 0.008(7) -0.003(7) -0.017(7)
C9 0.046(10) 0.046(11) 0.032(9) 0.008(8) -0.012(7) -0.035(9)
C10 0.044(10) 0.050(10) 0.055(11) -0.004(8) -0.024(8) -0.027(8)
C11 0.048(10) 0.028(8) 0.042(9) -0.002(7) -0.009(7) -0.021(8)
C12 0.038(9) 0.032(8) 0.020(8) -0.012(6) 0.011(6) -0.012(7)
C13 0.073(12) 0.052(10) 0.015(8) 0.001(7) -0.001(8) -0.044(9)
C14 0.035(7) 0.034(7) 0.017(6) -0.008(5) -0.005(5) -0.015(5)
C15 0.039(9) 0.026(8) 0.025(8) -0.012(6) 0.005(6) -0.013(7)
C16 0.024(8) 0.036(9) 0.049(10) -0.001(7) 0.010(7) -0.018(7)
C17 0.025(8) 0.030(8) 0.040(9) -0.007(7) -0.002(7) -0.013(7)
C18 0.038(9) 0.020(8) 0.043(9) -0.024(6) 0.009(7) -0.009(7)
C19 0.040(9) 0.034(8) 0.013(7) 0.008(6) -0.001(6) -0.023(7)
C20 0.014(7) 0.016(7) 0.041(9) -0.016(6) 0.002(6) 0.002(6)
C21 0.059(12) 0.063(12) 0.027(9) 0.006(8) -0.020(8) -0.035(10)
C22 0.042(9) 0.041(9) 0.025(8) -0.005(6) 0.007(7) -0.022(8)
C23 0.070(12) 0.041(10) 0.053(11) 0.005(8) -0.029(9) -0.033(9)
C24 0.036(8) 0.016(7) 0.018(8) -0.008(5) 0.001(6) -0.009(6)
C25 0.047(10) 0.044(9) 0.023(9) -0.006(7) -0.009(7) -0.029(8)
C26 0.037(7) 0.033(7) 0.016(6) -0.007(5) 0.007(5) -0.012(6)
C27 0.013(7) 0.040(9) 0.021(8) -0.013(6) 0.006(5) -0.008(6)
C28 0.026(8) 0.022(8) 0.027(8) -0.005(6) 0.005(6) -0.008(6)
C29 0.042(9) 0.038(9) 0.029(9) 0.012(7) -0.021(7) -0.021(7)
C30 0.041(9) 0.031(9) 0.054(11) -0.022(7) 0.014(8) -0.018(8)
C31 0.038(9) 0.045(9) 0.011(7) -0.008(6) 0.007(6) -0.020(7)
C32 0.031(9) 0.035(9) 0.041(9) -0.022(7) 0.004(7) -0.015(7)
C33 0.044(7) 0.029(6) 0.011(6) -0.002(5) 0.002(5) -0.012(6)
C34 0.068(12) 0.064(12) 0.054(12) -0.029(9) -0.008(9) -0.041(10)
C35 0.031(6) 0.035(7) 0.012(6) -0.010(5) 0.007(5) -0.014(5)

loop_
_atom_site_label
_atom_site_fract_x
_atom_site_fract_y
_atom_site_fract_z
_atom_site_U_iso_or_equiv
_atom_site_occupancy
_atom_site_thermal_displace_type
Pt1 0.04014(6) -0.13240(6) -0.21449(3) 0.0285(3) 1.00 Uij
H1C 0.0143 0.0117 -0.1822 0.050 1.00 Uiso
N1 0.1182(14) -0.3148(13) -0.2735(7) 0.033(3) 1.00 Uij
N2 0.2408(13) -0.1819(12) -0.1803(6) 0.025(3) 1.00 Uij
C1 -0.1874(16) -0.0972(14) -0.2159(7) 0.029(3) 1.00 Uij
H1A -0.2136 -0.1798 -0.2259 0.034 1.00 Uiso
H1B -0.2548 -0.0442 -0.1766 0.034 1.00 Uiso
C2 -0.1472(17) -0.0131(19) -0.2772(8) 0.041(4) 1.00 Uij
H2 -0.0837 -0.0682 -0.3139 0.049 1.00 Uiso
C3 -0.1828(18) 0.1435(16) -0.2968(10) 0.044(4) 1.00 Uij
C4 -0.0538(19) 0.1864(18) -0.3338(10) 0.048(4) 1.00 Uij
H4A 0.0213 0.1648 -0.2992 0.072 1.00 Uiso
H4B -0.0879 0.2900 -0.3502 0.072 1.00 Uiso
H4C -0.0100 0.1328 -0.3761 0.072 1.00 Uiso
C5 -0.2982(18) 0.181(2) -0.3547(9) 0.049(4) 1.00 Uij
H5A -0.3180 0.2815 -0.3764 0.073 1.00 Uiso
H5B -0.3911 0.1686 -0.3307 0.073 1.00 Uiso
H5C -0.2576 0.1173 -0.3933 0.073 1.00 Uiso
C6 -0.270(2) 0.2254(18) -0.2268(8) 0.047(4) 1.00 Uij
H6A -0.2062 0.1939 -0.1864 0.071 1.00 Uiso
H6B -0.3616 0.2024 -0.2115 0.071 1.00 Uiso
H6C -0.2947 0.3296 -0.2399 0.071 1.00 Uiso
C7 0.2540(17) -0.4104(14) -0.2745(8) 0.028(3) 1.00 Uij
C8 0.3639(16) -0.4068(15) -0.2289(8) 0.033(4) 1.00 Uij
H8 0.4510 -0.4896 -0.2274 0.039 1.00 Uiso
C9 0.3610(18) -0.3053(17) -0.1891(8) 0.037(4) 1.00 Uij
C10 0.2984(19) -0.5353(17) -0.3184(10) 0.045(4) 1.00 Uij
H10A 0.2390 -0.5976 -0.2990 0.068 1.00 Uiso
H10B 0.4042 -0.5903 -0.3152 0.068 1.00 Uiso
H10C 0.2808 -0.4996 -0.3697 0.068 1.00 Uiso
C11 0.4970(18) -0.3280(16) -0.1529(9) 0.037(4) 1.00 Uij
H11A 0.5253 -0.4230 -0.1241 0.056 1.00 Uiso
H11B 0.4768 -0.2533 -0.1205 0.056 1.00 Uiso
H11C 0.5785 -0.3227 -0.1903 0.056 1.00 Uiso
C12 0.0268(16) -0.3246(15) -0.3238(8) 0.031(3) 1.00 Uij
C13 0.030(2) -0.2544(18) -0.3990(8) 0.041(4) 1.00 Uij
C14 -0.0756(15) -0.2538(14) -0.4405(7) 0.027(3) 1.00 Uij
H14 -0.0731 -0.2102 -0.4898 0.032 1.00 Uiso
C15 -0.1868(16) -0.3131(14) -0.4153(8) 0.029(3) 1.00 Uij
C16 -0.1893(16) -0.3789(16) -0.3462(9) 0.036(4) 1.00 Uij
H16 -0.2668 -0.4176 -0.3286 0.043 1.00 Uiso
C17 -0.0850(15) -0.3920(15) -0.3006(8) 0.030(3) 1.00 Uij
C18 0.1495(16) -0.1877(14) -0.4269(8) 0.033(3) 1.00 Uij
H18A 0.1549 -0.1273 -0.3911 0.049 1.00 Uiso
H18B 0.1253 -0.1284 -0.4737 0.049 1.00 Uiso
H18C 0.2459 -0.2640 -0.4339 0.049 1.00 Uiso
C19 -0.0785(16) -0.4727(15) -0.2250(7) 0.028(3) 1.00 Uij
H19A -0.0255 -0.4363 -0.1956 0.042 1.00 Uiso
H19B -0.0259 -0.5755 -0.2283 0.042 1.00 Uiso
H19C -0.1799 -0.4588 -0.2019 0.042 1.00 Uiso
C20 -0.3163(14) -0.2891(13) -0.4639(8) 0.025(3) 1.00 Uij
C21 -0.4521(19) -0.1867(18) -0.4340(8) 0.045(5) 1.00 Uij
H21A -0.5308 -0.1667 -0.4663 0.068 1.00 Uiso
H21B -0.4345 -0.0970 -0.4302 0.068 1.00 Uiso
H21C -0.4828 -0.2270 -0.3852 0.068 1.00 Uiso
C22 -0.2799(17) -0.2342(16) -0.5456(8) 0.035(3) 1.00 Uij
H22A -0.3611 -0.2265 -0.5741 0.053 1.00 Uiso
H22B -0.1869 -0.3023 -0.5656 0.053 1.00 Uiso
H22C -0.2688 -0.1394 -0.5482 0.053 1.00 Uiso
C23 -0.334(2) -0.4403(17) -0.4666(10) 0.050(5) 1.00 Uij
H23A -0.3834 -0.4690 -0.4198 0.075 1.00 Uiso
H23B -0.2353 -0.5125 -0.4751 0.075 1.00 Uiso
H23C -0.3938 -0.4329 -0.5064 0.075 1.00 Uiso
C24 0.2613(15) -0.0745(13) -0.1393(7) 0.023(3) 1.00 Uij
C25 0.3161(17) 0.0291(16) -0.1840(8) 0.033(4) 1.00 Uij
C26 0.3179(16) 0.1438(15) -0.1473(7) 0.029(3) 1.00 Uij
H26 0.3462 0.2200 -0.1754 0.035 1.00 Uiso
C27 0.2809(14) 0.1497(14) -0.0731(7) 0.024(3) 1.00 Uij
C28 0.2383(15) 0.0387(13) -0.0326(8) 0.026(3) 1.00 Uij
H28 0.2174 0.0377 0.0190 0.031 1.00 Uiso
C29 0.2257(17) -0.0723(16) -0.0667(8) 0.034(4) 1.00 Uij
C30 0.3553(18) 0.0256(16) -0.2663(9) 0.041(4) 1.00 Uij
H30A 0.3562 0.1208 -0.2893 0.061 1.00 Uiso
H30B 0.2810 -0.0002 -0.2869 0.061 1.00 Uiso
H30C 0.4539 -0.0460 -0.2756 0.061 1.00 Uiso
C31 0.1695(16) -0.1864(16) -0.0226(7) 0.030(3) 1.00 Uij
H31A 0.0844 -0.1906 -0.0445 0.045 1.00 Uiso
H31B 0.1383 -0.1629 0.0279 0.045 1.00 Uiso
H31C 0.2491 -0.2800 -0.0224 0.045 1.00 Uiso
C32 0.2824(16) 0.2817(15) -0.0411(8) 0.033(3) 1.00 Uij
C33 0.1689(16) 0.4135(15) -0.0709(7) 0.028(3) 1.00 Uij
H33A 0.0696 0.4061 -0.0562 0.043 1.00 Uiso
H33B 0.1860 0.4251 -0.1245 0.043 1.00 Uiso
H33C 0.1756 0.4971 -0.0518 0.043 1.00 Uiso
C34 0.252(2) 0.261(2) 0.0445(10) 0.054(5) 1.00 Uij
H34A 0.2411 0.3501 0.0641 0.082 1.00 Uiso
H34B 0.3359 0.1825 0.0649 0.082 1.00 Uiso
H34C 0.1605 0.2369 0.0579 0.082 1.00 Uiso
C35 0.4373(15) 0.2980(15) -0.0552(7) 0.025(3) 1.00 Uij
H35A 0.4729 0.2923 -0.1072 0.038 1.00 Uiso
H35B 0.5067 0.2207 -0.0254 0.038 1.00 Uiso
H35C 0.4311 0.3915 -0.0419 0.038 1.00 Uiso

loop_
_geom_angle_atom_site_label_1
_geom_angle_atom_site_label_2
_geom_angle_atom_site_label_3
_geom_angle
N2 Pt1 C1 162.2(5)
N2 Pt1 N1 90.3(4)
C1 Pt1 N1 96.3(5)
N2 Pt1 C2 157.1(4)
C1 Pt1 C2 38.2(5)
N1 Pt1 C2 96.3(5)
N2 Pt1 H1C 82.0
C1 Pt1 H1C 94.4
N1 Pt1 H1C 166.2
C2 Pt1 H1C 86.8
C7 N1 C12 116.3(13)
C7 N1 Pt1 125.3(8)
C12 N1 Pt1 117.7(10)
C9 N2 C24 116.6(11)
C9 N2 Pt1 127.4(8)
C24 N2 Pt1 116.0(9)
C2 C1 Pt1 73.6(8)
C2 C1 H1A 116.2
Pt1 C1 H1A 116.2
C2 C1 H1B 116.2
Pt1 C1 H1B 116.2
H1A C1 H1B 113.2
C1 C2 C3 133.2(16)
C1 C2 Pt1 68.2(8)
C3 C2 Pt1 119.6(9)
C1 C2 H2 113.4
C3 C2 H2 113.4
Pt1 C2 H2 81.2
C2 C3 C4 113.9(14)
C2 C3 C5 103.5(12)
C4 C3 C5 106.8(13)
C2 C3 C6 109.4(13)
C4 C3 C6 115.6(13)
C5 C3 C6 106.6(14)
C3 C4 H4A 109.5
C3 C4 H4B 109.5
H4A C4 H4B 109.5
C3 C4 H4C 109.5
H4A C4 H4C 109.5
H4B C4 H4C 109.5
C3 C5 H5A 109.5
C3 C5 H5B 109.5
H5A C5 H5B 109.5
C3 C5 H5C 109.5
H5A C5 H5C 109.5
H5B C5 H5C 109.5
C3 C6 H6A 109.5
C3 C6 H6B 109.5
H6A C6 H6B 109.5
C3 C6 H6C 109.5
H6A C6 H6C 109.5
H6B C6 H6C 109.5
N1 C7 C8 122.2(13)
N1 C7 C10 121.1(11)
C8 C7 C10 116.5(13)
C9 C8 C7 130.0(15)
C9 C8 H8 115.0
C7 C8 H8 115.0
C8 C9 N2 123.8(12)
C8 C9 C11 117.3(16)
N2 C9 C11 118.9(13)
C7 C10 H10A 109.5
C7 C10 H10B 109.5
H10A C10 H10B 109.5
C7 C10 H10C 109.5
H10A C10 H10C 109.5
H10B C10 H10C 109.5
C9 C11 H11A 109.5
C9 C11 H11B 109.5
H11A C11 H11B 109.5
C9 C11 H11C 109.5
H11A C11 H11C 109.5
H11B C11 H11C 109.5
N1 C12 C17 120.7(12)
N1 C12 C13 121.7(11)
C17 C12 C13 117.3(13)
C14 C13 C12 117.3(12)
C14 C13 C18 123.4(12)
C12 C13 C18 119.3(13)
C13 C14 C15 123.9(12)
C13 C14 H14 118.0
C15 C14 H14 118.0
C16 C15 C14 118.8(13)
C16 C15 C20 120.9(11)
C14 C15 C20 120.0(12)
C15 C16 C17 122.5(12)
C15 C16 H16 118.7
C17 C16 H16 118.7
C16 C17 C12 120.0(13)
C16 C17 C19 124.0(11)
C12 C17 C19 116.0(11)
C13 C18 H18A 109.5
C13 C18 H18B 109.5
H18A C18 H18B 109.5
C13 C18 H18C 109.5
H18A C18 H18C 109.5
H18B C18 H18C 109.5
C17 C19 H19A 109.5
C17 C19 H19B 109.5
H19A C19 H19B 109.5
C17 C19 H19C 109.5
H19A C19 H19C 109.5
H19B C19 H19C 109.5
C21 C20 C22 109.3(12)
C21 C20 C15 109.6(12)
C22 C20 C15 112.6(10)
C21 C20 C23 112.1(12)
C22 C20 C23 105.0(12)
C15 C20 C23 108.1(11)
C20 C21 H21A 109.5
C20 C21 H21B 109.5
H21A C21 H21B 109.5
C20 C21 H21C 109.5
H21A C21 H21C 109.5
H21B C21 H21C 109.5
C20 C22 H22A 109.5
C20 C22 H22B 109.5
H22A C22 H22B 109.5
C20 C22 H22C 109.5
H22A C22 H22C 109.5
H22B C22 H22C 109.5
C20 C23 H23A 109.5
C20 C23 H23B 109.5
H23A C23 H23B 109.5
C20 C23 H23C 109.5
H23A C23 H23C 109.5
H23B C23 H23C 109.5
C29 C24 C25 123.0(11)
C29 C24 N2 122.9(10)
C25 C24 N2 114.1(10)
C24 C25 C26 114.8(12)
C24 C25 C30 122.4(11)
C26 C25 C30 122.5(11)
C27 C26 C25 123.3(12)
C27 C26 H26 118.3
C25 C26 H26 118.3
C26 C27 C28 117.9(12)
C26 C27 C32 118.0(11)
C28 C27 C32 124.1(12)
C27 C28 C29 121.1(12)
C27 C28 H28 119.4
C29 C28 H28 119.4
C24 C29 C28 119.6(11)
C24 C29 C31 120.0(12)
C28 C29 C31 120.4(13)
C25 C30 H30A 109.5
C25 C30 H30B 109.5
H30A C30 H30B 109.5
C25 C30 H30C 109.5
H30A C30 H30C 109.5
H30B C30 H30C 109.5
C29 C31 H31A 109.5
C29 C31 H31B 109.5
H31A C31 H31B 109.5
C29 C31 H31C 109.5
H31A C31 H31C 109.5
H31B C31 H31C 109.5
C33 C32 C27 110.9(12)
C33 C32 C35 110.5(11)
C27 C32 C35 111.2(12)
C33 C32 C34 109.4(13)
C27 C32 C34 109.9(11)
C35 C32 C34 104.6(11)
C32 C33 H33A 109.5
C32 C33 H33B 109.5
H33A C33 H33B 109.5
C32 C33 H33C 109.5
H33A C33 H33C 109.5
H33B C33 H33C 109.5
C32 C34 H34A 109.5
C32 C34 H34B 109.5
H34A C34 H34B 109.5
C32 C34 H34C 109.5
H34A C34 H34C 109.5
H34B C34 H34C 109.5
C32 C35 H35A 109.5
C32 C35 H35B 109.5
H35A C35 H35B 109.5
C32 C35 H35C 109.5
H35A C35 H35C 109.5
H35B C35 H35C 109.5

loop_
_geom_bond_atom_site_label_1
_geom_bond_atom_site_label_2
_geom_bond_distance
Pt1 N2 1.990(11)
Pt1 C1 2.097(14)
Pt1 N1 2.122(13)
Pt1 C2 2.167(15)
Pt1 H1C 1.5688
N1 C7 1.32(2)
N1 C12 1.407(19)
N2 C9 1.38(2)
N2 C24 1.487(16)
C1 C2 1.396(19)
C1 H1A 0.9900
C1 H1B 0.9900
C2 C3 1.47(2)
C2 H2 0.9500
C3 C4 1.49(2)
C3 C5 1.57(2)
C3 C6 1.61(2)
C4 H4A 0.9800
C4 H4B 0.9800
C4 H4C 0.9800
C5 H5A 0.9800
C5 H5B 0.9800
C5 H5C 0.9800
C6 H6A 0.9800
C6 H6B 0.9800
C6 H6C 0.9800
C7 C8 1.46(2)
C7 C10 1.50(2)
C8 C9 1.33(2)
C8 H8 0.9500
C9 C11 1.49(2)
C10 H10A 0.9800
C10 H10B 0.9800
C10 H10C 0.9800
C11 H11A 0.9800
C11 H11B 0.9800
C11 H11C 0.9800
C12 C17 1.441(19)
C12 C13 1.46(2)
C13 C14 1.36(2)
C13 C18 1.510(19)
C14 C15 1.388(18)
C14 H14 0.9500
C15 C16 1.35(2)
C15 C20 1.57(2)
C16 C17 1.36(2)
C16 H16 0.9500
C17 C19 1.503(19)
C18 H18A 0.9800
C18 H18B 0.9800
C18 H18C 0.9800
C19 H19A 0.9800
C19 H19B 0.9800
C19 H19C 0.9800
C20 C21 1.45(2)
C20 C22 1.56(2)
C20 C23 1.582(18)
C21 H21A 0.9800
C21 H21B 0.9800
C21 H21C 0.9800
C22 H22A 0.9800
C22 H22B 0.9800
C22 H22C 0.9800
C23 H23A 0.9800
C23 H23B 0.9800
C23 H23C 0.9800
C24 C29 1.34(2)
C24 C25 1.421(17)
C25 C26 1.43(2)
C25 C30 1.52(2)
C26 C27 1.38(2)
C26 H26 0.9500
C27 C28 1.387(18)
C27 C32 1.531(19)
C28 C29 1.404(19)
C28 H28 0.9500
C29 C31 1.506(18)
C30 H30A 0.9800
C30 H30B 0.9800
C30 H30C 0.9800
C31 H31A 0.9800
C31 H31B 0.9800
C31 H31C 0.9800
C32 C33 1.47(2)
C32 C35 1.537(18)
C32 C34 1.57(2)
C33 H33A 0.9800
C33 H33B 0.9800
C33 H33C 0.9800
C34 H34A 0.9800
C34 H34B 0.9800
C34 H34C 0.9800
C35 H35A 0.9800
C35 H35B 0.9800
C35 H35C 0.9800
